data_7717535
loop_
_publ_author_name
'Pandey, Shivendra Kumar'
'Kumar, Sandeep'
'Singh, Swati'
'Patel, Anand Kumar'
'Gond, M. K.'
'Acharya, Arbind'
'Bharty, Manoj Kumar'

_publ_section_title
;
 Synthesis, structural characterisation, and anticancer potential of mono
 and dinuclear Pd(II) complexes of N-(2-pyridyl)thiourea
;
_journal_name_full 'Dalton Transactions'
_journal_paper_doi 10.1039/D4DT02614D
_journal_year 2024
_chemical_formula_moiety 'C16 H22 N6 S2'
_chemical_formula_sum 'C16 H22 N6 S2'
_chemical_formula_weight 362.51
_space_group_crystal_system monoclinic
_space_group_IT_number 14
_space_group_name_Hall '-P 2ybc'
_space_group_name_H-M_alt 'P 1 21/c 1'
_atom_sites_solution_hydrogens geom
_audit_creation_method SHELXL-2018/3
_audit_update_record
;
2024-09-12 deposited with the CCDC.	2024-11-19 downloaded from the CCDC.
;
_cell_angle_alpha 90
_cell_angle_beta 94.131(13)
_cell_angle_gamma 90
_cell_formula_units_Z 2
_cell_length_a 9.7076(14)
_cell_length_b 11.1525(16)
_cell_length_c 8.4121(14)
_cell_measurement_reflns_used 1016
_cell_measurement_temperature 293(2)
_cell_measurement_theta_max 71.3970
_cell_measurement_theta_min 6.1350
_cell_volume 908.4(2)
_computing_cell_refinement 'CrysAlisPro 1.171.39.46 (Rigaku OD, 2018)'
_computing_data_collection 'CrysAlisPro 1.171.39.46 (Rigaku OD, 2018)'
_computing_data_reduction 'CrysAlisPro 1.171.39.46 (Rigaku OD, 2018)'
_computing_structure_refinement 'SHELXL-2018/3 (Sheldrick, 2018)'
_computing_structure_solution 'SHELXT 2018/2 (Sheldrick, 2018)'
_diffrn_ambient_temperature 293(2)
_diffrn_detector_area_resol_mean 16.0938
_diffrn_measured_fraction_theta_full 0.979
_diffrn_measured_fraction_theta_max 0.955
_diffrn_measurement_device_type 'Xcalibur, Eos'
_diffrn_measurement_method '\w scans'
_diffrn_radiation_type CuK\a
_diffrn_radiation_wavelength 1.54178
_diffrn_reflns_av_R_equivalents 0.0749
_diffrn_reflns_av_unetI/netI 0.0822
_diffrn_reflns_Laue_measured_fraction_full 0.979
_diffrn_reflns_Laue_measured_fraction_max 0.955
_diffrn_reflns_limit_h_max 11
_diffrn_reflns_limit_h_min -11
_diffrn_reflns_limit_k_max 13
_diffrn_reflns_limit_k_min -13
_diffrn_reflns_limit_l_max 10
_diffrn_reflns_limit_l_min -10
_diffrn_reflns_number 3087
_diffrn_reflns_point_group_measured_fraction_full 0.979
_diffrn_reflns_point_group_measured_fraction_max 0.955
_diffrn_reflns_theta_full 67.679
_diffrn_reflns_theta_max 72.005
_diffrn_reflns_theta_min 4.567
_diffrn_source 'fine-focus sealed X-ray tube'
_exptl_absorpt_coefficient_mu 2.737
_exptl_absorpt_correction_T_max 1.00000
_exptl_absorpt_correction_T_min 0.48780
_exptl_absorpt_correction_type multi-scan
_exptl_absorpt_process_details
;
CrysAlisPro 1.171.39.46 (Rigaku Oxford Diffraction, 2018)
Empirical absorption correction using spherical harmonics,
 implemented in SCALE3 ABSPACK scaling algorithm.
;
_exptl_crystal_colour Colourless
_exptl_crystal_density_diffrn 1.325
_exptl_crystal_description Block
_exptl_crystal_F_000 384
_exptl_crystal_size_max 0.16
_exptl_crystal_size_mid 0.14
_exptl_crystal_size_min 0.12
_refine_diff_density_max 0.775
_refine_diff_density_min -0.567
_refine_diff_density_rms 0.100
_refine_ls_extinction_method none
_refine_ls_goodness_of_fit_ref 1.100
_refine_ls_hydrogen_treatment constr
_refine_ls_matrix_type full
_refine_ls_number_parameters 111
_refine_ls_number_reflns 1709
_refine_ls_number_restraints 0
_refine_ls_restrained_S_all 1.100
_refine_ls_R_factor_all 0.1122
_refine_ls_R_factor_gt 0.0957
_refine_ls_shift/su_max 0.000
_refine_ls_shift/su_mean 0.000
_refine_ls_structure_factor_coef Fsqd
_refine_ls_weighting_details 'w=1/[\s^2^(Fo^2^)+(0.2000P)^2^] where P=(Fo^2^+2Fc^2^)/3'
_refine_ls_weighting_scheme calc
_refine_ls_wR_factor_gt 0.2564
_refine_ls_wR_factor_ref 0.3020
_reflns_Friedel_coverage 0.000
_reflns_number_gt 1256
_reflns_number_total 1709
_reflns_threshold_expression 'I > 2\s(I)'
_cod_data_source_file d4dt02614d2.cif
_cod_data_source_block shelx
_cod_original_sg_symbol_H-M 'P 21/c'
_cod_database_code 7717535
_shelx_shelxl_version_number 2018/3
_shelx_space_group_comment
;
The symmetry employed for this shelxl refinement is uniquely defined
by the following loop, which should always be used as a source of
symmetry information in preference to the above space-group names.
They are only intended as comments.
;

loop_
_space_group_symop_operation_xyz
'x, y, z'
'-x, y+1/2, -z+1/2'
'-x, -y, -z'
'x, -y-1/2, z-1/2'

loop_
_atom_site_label
_atom_site_type_symbol
_atom_site_fract_x
_atom_site_fract_y
_atom_site_fract_z
_atom_site_U_iso_or_equiv
_atom_site_adp_type
_atom_site_occupancy
_atom_site_site_symmetry_order
_atom_site_calc_flag
_atom_site_refinement_flags_posn
_atom_site_refinement_flags_adp
_atom_site_refinement_flags_occupancy
_atom_site_disorder_assembly
_atom_site_disorder_group
S1 S -0.05783(10) 0.55606(10) 0.26307(14) 0.0594(6) Uani 1 1 d . . . . .
N2 N 0.1959(3) 0.4750(3) 0.3205(4) 0.0501(9) Uani 1 1 d . . . . .
H2 H 0.155079 0.435066 0.390920 0.060 Uiso 1 1 calc R U . . .
N1 N 0.4086(3) 0.5149(3) 0.2190(4) 0.0498(8) Uani 1 1 d . . . . .
N3 N 0.1707(3) 0.6214(3) 0.1283(4) 0.0528(9) Uani 1 1 d . . . . .
H3 H 0.258504 0.615602 0.122395 0.063 Uiso 1 1 calc R U . . .
C4 C 0.3935(3) 0.3549(3) 0.4094(4) 0.0433(9) Uani 1 1 d . . . . .
C6 C 0.3359(4) 0.4494(3) 0.3147(4) 0.0417(9) Uani 1 1 d . . . . .
C7 C 0.1120(4) 0.5535(3) 0.2323(5) 0.0480(10) Uani 1 1 d . . . . .
C3 C 0.5324(4) 0.3340(3) 0.4008(5) 0.0514(10) Uani 1 1 d . . . . .
H3A H 0.575077 0.273549 0.462460 0.062 Uiso 1 1 calc R U . . .
C1 C 0.5432(4) 0.4892(4) 0.2140(5) 0.0539(10) Uani 1 1 d . . . . .
H1 H 0.594318 0.534155 0.146074 0.065 Uiso 1 1 calc R U . . .
C2 C 0.6095(4) 0.4017(4) 0.3019(6) 0.0578(11) Uani 1 1 d . . . . .
H2A H 0.703411 0.387734 0.295763 0.069 Uiso 1 1 calc R U . . .
C5 C 0.3066(4) 0.2790(4) 0.5115(5) 0.0568(11) Uani 1 1 d . . . . .
H5A H 0.267944 0.328599 0.590300 0.085 Uiso 1 1 calc R U . . .
H5B H 0.363158 0.217953 0.563555 0.085 Uiso 1 1 calc R U . . .
H5C H 0.233488 0.242185 0.445901 0.085 Uiso 1 1 calc R U . . .
C8 C 0.0946(5) 0.7059(4) 0.0227(6) 0.0649(12) Uani 1 1 d . . . . .
H8A H 0.155457 0.738926 -0.051006 0.097 Uiso 1 1 calc R U . . .
H8B H 0.058505 0.769278 0.084662 0.097 Uiso 1 1 calc R U . . .
H8C H 0.019807 0.664944 -0.035229 0.097 Uiso 1 1 calc R U . . .

loop_
_atom_site_aniso_label
_atom_site_aniso_U_11
_atom_site_aniso_U_22
_atom_site_aniso_U_33
_atom_site_aniso_U_23
_atom_site_aniso_U_13
_atom_site_aniso_U_12
S1 0.0444(7) 0.0658(9) 0.0677(9) 0.0020(5) 0.0026(5) 0.0059(4)
N2 0.0452(17) 0.0477(17) 0.058(2) 0.0108(14) 0.0088(14) 0.0037(13)
N1 0.0489(17) 0.0519(18) 0.0487(18) 0.0082(14) 0.0035(14) -0.0026(14)
N3 0.0522(17) 0.0461(17) 0.060(2) 0.0110(14) 0.0040(14) 0.0067(13)
C4 0.0479(19) 0.0380(18) 0.0438(18) -0.0008(13) 0.0021(14) 0.0006(13)
C6 0.0461(19) 0.0365(17) 0.0422(19) -0.0055(12) 0.0019(15) 0.0009(12)
C7 0.051(2) 0.0385(18) 0.053(2) -0.0040(14) -0.0049(17) 0.0014(14)
C3 0.052(2) 0.0469(19) 0.055(2) -0.0015(16) -0.0022(16) 0.0066(16)
C1 0.046(2) 0.059(2) 0.057(2) 0.0036(19) 0.0096(17) -0.0047(17)
C2 0.0424(19) 0.064(2) 0.067(3) -0.003(2) 0.0074(17) 0.0041(17)
C5 0.061(2) 0.046(2) 0.064(2) 0.0080(18) 0.0090(18) 0.0070(17)
C8 0.067(3) 0.056(2) 0.070(3) 0.016(2) -0.009(2) 0.007(2)

loop_
_atom_type_symbol
_atom_type_description
_atom_type_scat_dispersion_real
_atom_type_scat_dispersion_imag
_atom_type_scat_source
C C 0.0181 0.0091 'International Tables Vol C Tables 4.2.6.8 and 6.1.1.4'
H H 0.0000 0.0000 'International Tables Vol C Tables 4.2.6.8 and 6.1.1.4'
N N 0.0311 0.0180 'International Tables Vol C Tables 4.2.6.8 and 6.1.1.4'
S S 0.3331 0.5567 'International Tables Vol C Tables 4.2.6.8 and 6.1.1.4'

loop_
_geom_angle_atom_site_label_1
_geom_angle_atom_site_label_2
_geom_angle_atom_site_label_3
_geom_angle
_geom_angle_site_symmetry_1
_geom_angle_site_symmetry_3
_geom_angle_publ_flag
C7 N2 C6 130.7(4) . . ?
C7 N2 H2 114.6 . . ?
C6 N2 H2 114.6 . . ?
C6 N1 C1 117.6(3) . . ?
C7 N3 C8 123.5(4) . . ?
C7 N3 H3 118.3 . . ?
C8 N3 H3 118.3 . . ?
C3 C4 C6 116.5(3) . . ?
C3 C4 C5 121.8(3) . . ?
C6 C4 C5 121.7(3) . . ?
N1 C6 N2 118.1(3) . . ?
N1 C6 C4 123.1(4) . . ?
N2 C6 C4 118.7(3) . . ?
N3 C7 N2 117.1(4) . . ?
N3 C7 S1 124.5(3) . . ?
N2 C7 S1 118.3(3) . . ?
C4 C3 C2 121.0(3) . . ?
C4 C3 H3A 119.5 . . ?
C2 C3 H3A 119.5 . . ?
N1 C1 C2 124.1(4) . . ?
N1 C1 H1 117.9 . . ?
C2 C1 H1 117.9 . . ?
C1 C2 C3 117.6(4) . . ?
C1 C2 H2A 121.2 . . ?
C3 C2 H2A 121.2 . . ?
C4 C5 H5A 109.5 . . ?
C4 C5 H5B 109.5 . . ?
H5A C5 H5B 109.5 . . ?
C4 C5 H5C 109.5 . . ?
H5A C5 H5C 109.5 . . ?
H5B C5 H5C 109.5 . . ?
N3 C8 H8A 109.5 . . ?
N3 C8 H8B 109.5 . . ?
H8A C8 H8B 109.5 . . ?
N3 C8 H8C 109.5 . . ?
H8A C8 H8C 109.5 . . ?
H8B C8 H8C 109.5 . . ?

loop_
_geom_bond_atom_site_label_1
_geom_bond_atom_site_label_2
_geom_bond_distance
_geom_bond_site_symmetry_2
_geom_bond_publ_flag
S1 C7 1.687(4) . ?
N2 C7 1.377(5) . ?
N2 C6 1.393(5) . ?
N2 H2 0.8600 . ?
N1 C6 1.327(5) . ?
N1 C1 1.341(5) . ?
N3 C7 1.317(6) . ?
N3 C8 1.459(5) . ?
N3 H3 0.8600 . ?
C4 C3 1.375(5) . ?
C4 C6 1.412(5) . ?
C4 C5 1.506(5) . ?
C3 C2 1.382(6) . ?
C3 H3A 0.9300 . ?
C1 C2 1.359(6) . ?
C1 H1 0.9300 . ?
C2 H2A 0.9300 . ?
C5 H5A 0.9600 . ?
C5 H5B 0.9600 . ?
C5 H5C 0.9600 . ?
C8 H8A 0.9600 . ?
C8 H8B 0.9600 . ?
C8 H8C 0.9600 . ?

loop_
_geom_hbond_atom_site_label_D
_geom_hbond_atom_site_label_H
_geom_hbond_atom_site_label_A
_geom_hbond_distance_DH
_geom_hbond_distance_HA
_geom_hbond_distance_DA
_geom_hbond_angle_DHA
_geom_hbond_site_symmetry_A
_geom_hbond_publ_flag
N3 H3 N1 0.86 1.97 2.660(5) 136.6 . yes
C2 H2A S1 0.93 3.01 3.695(4) 131.7 1_655 yes

loop_
_geom_torsion_atom_site_label_1
_geom_torsion_atom_site_label_2
_geom_torsion_atom_site_label_3
_geom_torsion_atom_site_label_4
_geom_torsion
_geom_torsion_site_symmetry_1
_geom_torsion_site_symmetry_2
_geom_torsion_site_symmetry_3
_geom_torsion_site_symmetry_4
_geom_torsion_publ_flag
C1 N1 C6 N2 -179.8(4) . . . . ?
C1 N1 C6 C4 -0.4(5) . . . . ?
C7 N2 C6 N1 5.8(6) . . . . ?
C7 N2 C6 C4 -173.6(4) . . . . ?
C3 C4 C6 N1 1.3(5) . . . . ?
C5 C4 C6 N1 -177.4(4) . . . . ?
C3 C4 C6 N2 -179.3(3) . . . . ?
C5 C4 C6 N2 2.0(5) . . . . ?
C8 N3 C7 N2 177.9(4) . . . . ?
C8 N3 C7 S1 -1.7(6) . . . . ?
C6 N2 C7 N3 -3.4(6) . . . . ?
C6 N2 C7 S1 176.2(3) . . . . ?
C6 C4 C3 C2 -1.1(6) . . . . ?
C5 C4 C3 C2 177.6(4) . . . . ?
C6 N1 C1 C2 -0.8(6) . . . . ?
N1 C1 C2 C3 0.9(7) . . . . ?
C4 C3 C2 C1 0.1(6) . . . . ?
